data_2207277
loop_
_publ_author_name
'Zheng, Chun-Sheng'
'Yang, Nan'
'Li, Mei'
'Jing, Zuo-Liang'

_publ_section_title
;
 2-[(4-Bromophenyl)iminomethyl]-6-methoxyphenol
;
_journal_coeditor_code KP6060
_journal_issue 11
_journal_name_full 'Acta Crystallographica Section E'
_journal_page_first o3613
_journal_page_last o3614
_journal_paper_doi 10.1107/S1600536805031144
_journal_volume 61
_journal_year 2005
_chemical_formula_iupac 'C14 H12 Br N O2'
_chemical_formula_moiety 'C14 H12 Br N O2'
_chemical_formula_sum 'C14 H12 Br N O2'
_chemical_formula_weight 306.16
_chemical_name_systematic
;
2-[(4-Bromophenylimino)methyl]-6-methoxyphenol
;
_space_group_IT_number 19
_symmetry_cell_setting orthorhombic
_symmetry_space_group_name_Hall 'P 2ac 2ab'
_symmetry_space_group_name_H-M 'P 21 21 21'
_atom_sites_solution_hydrogens geom
_atom_sites_solution_primary direct
_atom_sites_solution_secondary difmap
_audit_creation_method SHELXL97
_cell_angle_alpha 90.00
_cell_angle_beta 90.00
_cell_angle_gamma 90.00
_cell_formula_units_Z 4
_cell_length_a 4.9175(9)
_cell_length_b 12.524(2)
_cell_length_c 20.551(4)
_cell_measurement_reflns_used 3003
_cell_measurement_temperature 293(2)
_cell_measurement_theta_max 24.59
_cell_measurement_theta_min 2.56
_cell_volume 1265.7(4)
_computing_cell_refinement SMART
_computing_data_collection 'SMART (Bruker, 1999)'
_computing_data_reduction 'SAINT (Bruker, 1999)'
_computing_molecular_graphics 'SHELXTL (Sheldrick, 1997b)'
_computing_publication_material SHELXTL
_computing_structure_refinement 'SHELXL97 (Sheldrick, 1997a)'
_computing_structure_solution 'SHELXS97 (Sheldrick, 1997a)'
_diffrn_ambient_temperature 293(2)
_diffrn_measured_fraction_theta_full 1.000
_diffrn_measured_fraction_theta_max 1.000
_diffrn_measurement_device_type 'Bruker SMART CCD area-detector'
_diffrn_measurement_method '\f and \w'
_diffrn_radiation_monochromator graphite
_diffrn_radiation_source 'fine-focus sealed tube'
_diffrn_radiation_type MoK\a
_diffrn_radiation_wavelength 0.71073
_diffrn_reflns_av_R_equivalents 0.0190
_diffrn_reflns_av_sigmaI/netI 0.0380
_diffrn_reflns_limit_h_max 5
_diffrn_reflns_limit_h_min -5
_diffrn_reflns_limit_k_max 12
_diffrn_reflns_limit_k_min -14
_diffrn_reflns_limit_l_max 24
_diffrn_reflns_limit_l_min -23
_diffrn_reflns_number 6772
_diffrn_reflns_theta_full 25.03
_diffrn_reflns_theta_max 25.03
_diffrn_reflns_theta_min 1.90
_exptl_absorpt_coefficient_mu 3.240
_exptl_absorpt_correction_T_max 0.678
_exptl_absorpt_correction_T_min 0.420
_exptl_absorpt_correction_type multi-scan
_exptl_absorpt_process_details '(SADABS; Bruker, 1999)'
_exptl_crystal_colour colourless
_exptl_crystal_density_diffrn 1.607
_exptl_crystal_density_method 'not measured'
_exptl_crystal_description prismatic
_exptl_crystal_F_000 616
_exptl_crystal_size_max 0.26
_exptl_crystal_size_mid 0.24
_exptl_crystal_size_min 0.12
_refine_diff_density_max 0.378
_refine_diff_density_min -0.411
_refine_ls_abs_structure_details 'Flack (1983), with how many Friedel pairs'
_refine_ls_abs_structure_Flack 0.004(12)
_refine_ls_extinction_method none
_refine_ls_goodness_of_fit_ref 1.069
_refine_ls_hydrogen_treatment constr
_refine_ls_matrix_type full
_refine_ls_number_parameters 165
_refine_ls_number_reflns 2214
_refine_ls_number_restraints 0
_refine_ls_restrained_S_all 1.069
_refine_ls_R_factor_all 0.0326
_refine_ls_R_factor_gt 0.0278
_refine_ls_shift/su_max 0.000
_refine_ls_shift/su_mean 0.000
_refine_ls_structure_factor_coef Fsqd
_refine_ls_weighting_details 'calc w = 1/[\s^2^(Fo^2^)+(0.0257P)^2^+0.2106P] where P = (Fo^2^+2Fc^2^)/3'
_refine_ls_weighting_scheme calc
_refine_ls_wR_factor_gt 0.0678
_refine_ls_wR_factor_ref 0.0698
_reflns_number_gt 1993
_reflns_number_total 2214
_reflns_threshold_expression I>2\s(I)
_cod_data_source_file kp6060.cif
_cod_data_source_block I
_cod_depositor_comments
;
The following automatic conversions were performed:
'_symmetry_cell_setting' value 'Orthorhombic' changed to 'orthorhombic'
according to '/home/saulius/struct/CIF-dictionaries/cif_core.dic'
dictionary named 'cif_core.dic' version 2.4.1 from 2010-06-29.

Automatic conversion script
Id: cif_fix_enum 1527 2010-12-29 10:47:43Z saulius 

The following automatic conversions were performed:

'_symmetry_cell_setting' value 'Orthorhombic' changed to
'orthorhombic' according to
/home/saulius/struct/CIF-dictionaries/cif_core.dic dictionary named
'cif_core.dic' version 2.4.1 from 2010-06-29.

Automatic conversion script
Id: cif_fix_values 1715 2011-07-08 13:25:40Z adriana 
;
_cod_original_cell_volume 1265.6(4)
_cod_original_sg_symbol_Hall P2ac2ab
_cod_database_code 2207277
_cod_database_fobs_code 2207277

loop_
_symmetry_equiv_pos_as_xyz
'x, y, z'
'-x+1/2, -y, z+1/2'
'-x, y+1/2, -z+1/2'
'x+1/2, -y+1/2, -z'

loop_
_atom_site_label
_atom_site_fract_x
_atom_site_fract_y
_atom_site_fract_z
_atom_site_U_iso_or_equiv
_atom_site_adp_type
_atom_site_calc_flag
_atom_site_refinement_flags
_atom_site_occupancy
_atom_site_type_symbol
Br1 -0.79398(6) 0.43993(3) 0.002460(16) 0.06773(13) Uani d . 1 Br
O1 0.3265(5) 0.28457(14) 0.29675(11) 0.0594(5) Uani d . 1 O
H1 0.2202 0.2988 0.2672 0.089 Uiso calc R 1 H
O2 0.7010(5) 0.26818(16) 0.38849(11) 0.0665(6) Uani d . 1 O
N1 0.0525(5) 0.40584(18) 0.21691(12) 0.0505(6) Uani d . 1 N
C1 -0.2504(7) 0.5167(2) 0.14780(14) 0.0513(7) Uani d . 1 C
H1A -0.1922 0.5792 0.1679 0.062 Uiso calc R 1 H
C2 -0.4394(7) 0.5223(2) 0.09935(15) 0.0547(8) Uani d . 1 C
H2 -0.5077 0.5883 0.0865 0.066 Uiso calc R 1 H
C3 -0.5292(6) 0.4305(2) 0.06947(14) 0.0515(7) Uani d . 1 C
C4 -0.4323(7) 0.3331(2) 0.08828(16) 0.0603(8) Uani d . 1 C
H4 -0.4949 0.2710 0.0685 0.072 Uiso calc R 1 H
C5 -0.2397(7) 0.3280(2) 0.13721(15) 0.0583(8) Uani d . 1 C
H5 -0.1733 0.2617 0.1500 0.070 Uiso calc R 1 H
C6 -0.1431(6) 0.4192(2) 0.16767(14) 0.0464(7) Uani d . 1 C
C7 0.1911(6) 0.4844(2) 0.23860(14) 0.0526(8) Uani d . 1 C
H7 0.1608 0.5517 0.2208 0.063 Uiso calc R 1 H
C8 0.3905(6) 0.4741(2) 0.28877(14) 0.0489(7) Uani d . 1 C
C9 0.4535(6) 0.3749(2) 0.31637(13) 0.0465(7) Uani d . 1 C
C10 0.6520(6) 0.3674(2) 0.36456(14) 0.0520(7) Uani d . 1 C
C11 0.7824(8) 0.4584(2) 0.38557(16) 0.0596(8) Uani d . 1 C
H11 0.9119 0.4538 0.4184 0.072 Uiso calc R 1 H
C12 0.7226(7) 0.5568(2) 0.35825(17) 0.0649(9) Uani d . 1 C
H12 0.8137 0.6176 0.3725 0.078 Uiso calc R 1 H
C13 0.5307(6) 0.5650(2) 0.31057(17) 0.0601(8) Uani d . 1 C
H13 0.4923 0.6313 0.2924 0.072 Uiso calc R 1 H
C14 0.9114(7) 0.2574(3) 0.43481(19) 0.0719(10) Uani d . 1 C
H14A 1.0814 0.2777 0.4154 0.108 Uiso calc R 1 H
H14B 0.9213 0.1845 0.4491 0.108 Uiso calc R 1 H
H14C 0.8745 0.3028 0.4714 0.108 Uiso calc R 1 H

loop_
_atom_site_aniso_label
_atom_site_aniso_U_11
_atom_site_aniso_U_22
_atom_site_aniso_U_33
_atom_site_aniso_U_12
_atom_site_aniso_U_13
_atom_site_aniso_U_23
Br1 0.06113(19) 0.0818(2) 0.0602(2) -0.01323(15) 0.00221(19) -0.00039(18)
O1 0.0727(14) 0.0411(10) 0.0644(13) -0.0100(10) -0.0133(12) 0.0037(9)
O2 0.0715(14) 0.0558(12) 0.0721(14) -0.0111(11) -0.0181(12) 0.0137(10)
N1 0.0560(15) 0.0438(13) 0.0517(14) 0.0031(12) 0.0093(12) 0.0036(10)
C1 0.0597(19) 0.0381(14) 0.0562(17) -0.0001(14) 0.0048(16) 0.0007(12)
C2 0.0603(19) 0.0440(16) 0.0598(19) 0.0070(14) 0.0035(16) 0.0037(13)
C3 0.0478(15) 0.0556(18) 0.0510(16) -0.0041(14) 0.0123(13) 0.0004(14)
C4 0.0641(19) 0.0423(16) 0.075(2) -0.0051(15) 0.0066(18) -0.0092(15)
C5 0.063(2) 0.0358(14) 0.076(2) 0.0008(14) 0.0095(18) 0.0031(13)
C6 0.0482(16) 0.0428(15) 0.0483(16) 0.0011(13) 0.0090(13) 0.0007(12)
C7 0.0533(19) 0.0432(16) 0.0613(19) 0.0059(16) 0.0157(16) 0.0082(13)
C8 0.0485(16) 0.0442(15) 0.0540(17) -0.0003(12) 0.0172(14) -0.0018(12)
C9 0.0491(16) 0.0416(15) 0.0488(16) -0.0045(13) 0.0088(13) -0.0026(12)
C10 0.0527(18) 0.0507(17) 0.0525(17) -0.0108(14) 0.0098(14) -0.0026(13)
C11 0.0565(18) 0.0622(19) 0.0601(18) -0.0062(17) 0.0055(16) -0.0094(15)
C12 0.0585(19) 0.0514(18) 0.085(2) -0.0141(19) 0.0110(18) -0.0129(17)
C13 0.0602(19) 0.0401(16) 0.080(2) -0.0029(17) 0.0177(18) -0.0039(17)
C14 0.065(2) 0.082(3) 0.069(2) -0.0113(19) -0.0080(18) 0.0118(17)

loop_
_atom_type_symbol
_atom_type_description
_atom_type_scat_dispersion_real
_atom_type_scat_dispersion_imag
_atom_type_scat_source
C C 0.0033 0.0016 'International Tables Vol C Tables 4.2.6.8 and 6.1.1.4'
H H 0.0000 0.0000 'International Tables Vol C Tables 4.2.6.8 and 6.1.1.4'
N N 0.0061 0.0033 'International Tables Vol C Tables 4.2.6.8 and 6.1.1.4'
O O 0.0106 0.0060 'International Tables Vol C Tables 4.2.6.8 and 6.1.1.4'
Br Br -0.2901 2.4595 'International Tables Vol C Tables 4.2.6.8 and 6.1.1.4'

loop_
_geom_angle_atom_site_label_1
_geom_angle_atom_site_label_2
_geom_angle_atom_site_label_3
_geom_angle
_geom_angle_publ_flag
C9 O1 H1 109.5 ?
C10 O2 C14 117.5(2) yes
C7 N1 C6 121.7(2) yes
C2 C1 C6 121.2(3) ?
C2 C1 H1A 119.4 ?
C6 C1 H1A 119.4 ?
C1 C2 C3 120.1(3) ?
C1 C2 H2 120.0 ?
C3 C2 H2 120.0 ?
C4 C3 C2 120.5(3) ?
C4 C3 Br1 120.0(2) ?
C2 C3 Br1 119.4(2) ?
C3 C4 C5 119.1(3) ?
C3 C4 H4 120.5 ?
C5 C4 H4 120.5 ?
C4 C5 C6 121.7(3) ?
C4 C5 H5 119.2 ?
C6 C5 H5 119.2 ?
C5 C6 C1 117.4(3) ?
C5 C6 N1 117.5(3) yes
C1 C6 N1 125.1(3) yes
N1 C7 C8 123.3(3) yes
N1 C7 H7 118.4 ?
C8 C7 H7 118.4 ?
C9 C8 C13 118.8(3) ?
C9 C8 C7 121.6(3) ?
C13 C8 C7 119.6(3) ?
O1 C9 C10 118.6(2) ?
O1 C9 C8 121.3(3) ?
C10 C9 C8 120.1(3) ?
O2 C10 C11 124.1(3) ?
O2 C10 C9 116.3(2) ?
C11 C10 C9 119.5(3) ?
C10 C11 C12 120.7(3) ?
C10 C11 H11 119.7 ?
C12 C11 H11 119.7 ?
C13 C12 C11 120.3(3) ?
C13 C12 H12 119.9 ?
C11 C12 H12 119.9 ?
C12 C13 C8 120.5(3) ?
C12 C13 H13 119.7 ?
C8 C13 H13 119.7 ?
O2 C14 H14A 109.5 ?
O2 C14 H14B 109.5 ?
H14A C14 H14B 109.5 ?
O2 C14 H14C 109.5 ?
H14A C14 H14C 109.5 ?
H14B C14 H14C 109.5 ?

loop_
_geom_bond_atom_site_label_1
_geom_bond_atom_site_label_2
_geom_bond_distance
_geom_bond_publ_flag
Br1 C3 1.899(3) yes
O1 C9 1.353(3) ?
O1 H1 0.8200 ?
O2 C10 1.357(3) yes
O2 C14 1.413(4) yes
N1 C7 1.277(4) yes
N1 C6 1.406(4) yes
C1 C2 1.364(4) ?
C1 C6 1.392(4) ?
C1 H1A 0.9300 ?
C2 C3 1.377(4) ?
C2 H2 0.9300 ?
C3 C4 1.366(4) ?
C4 C5 1.383(5) ?
C4 H4 0.9300 ?
C5 C6 1.386(4) ?
C5 H5 0.9300 ?
C7 C8 1.429(4) ?
C7 H7 0.9300 ?
C8 C9 1.401(4) ?
C8 C13 1.404(4) ?
C9 C10 1.394(4) ?
C10 C11 1.377(4) ?
C11 C12 1.386(4) ?
C11 H11 0.9300 ?
C12 C13 1.364(5) ?
C12 H12 0.9300 ?
C13 H13 0.9300 ?
C14 H14A 0.9600 ?
C14 H14B 0.9600 ?
C14 H14C 0.9600 ?

loop_
_geom_hbond_atom_site_label_D
_geom_hbond_atom_site_label_H
_geom_hbond_atom_site_label_A
_geom_hbond_site_symmetry_A
_geom_hbond_distance_DH
_geom_hbond_distance_HA
_geom_hbond_distance_DA
_geom_hbond_angle_DHA
_geom_hbond_publ_flag
O1 H1 N1 . 0.82 1.88 2.610(3) 147 yes
C2 H2 O2 3 0.93 2.50 3.346(3) 152 yes
C11 H11 Br1 2_565 0.93 2.88 3.704(4) 149 yes

loop_
_geom_torsion_atom_site_label_1
_geom_torsion_atom_site_label_2
_geom_torsion_atom_site_label_3
_geom_torsion_atom_site_label_4
_geom_torsion
C6 C1 C2 C3 0.5(5)
C1 C2 C3 C4 0.6(5)
C1 C2 C3 Br1 179.6(2)
C2 C3 C4 C5 -0.9(4)
Br1 C3 C4 C5 -180.0(2)
C3 C4 C5 C6 0.1(5)
C4 C5 C6 C1 0.9(5)
C4 C5 C6 N1 179.9(3)
C2 C1 C6 C5 -1.2(4)
C2 C1 C6 N1 179.8(3)
C7 N1 C6 C5 166.0(3)
C7 N1 C6 C1 -15.0(4)
C6 N1 C7 C8 179.7(3)
N1 C7 C8 C9 2.1(4)
N1 C7 C8 C13 -178.9(3)
C13 C8 C9 O1 -179.4(3)
C7 C8 C9 O1 -0.3(4)
C13 C8 C9 C10 0.0(4)
C7 C8 C9 C10 179.0(3)
C14 O2 C10 C11 -4.3(5)
C14 O2 C10 C9 176.6(3)
O1 C9 C10 O2 -0.4(4)
C8 C9 C10 O2 -179.8(3)
O1 C9 C10 C11 -179.5(3)
C8 C9 C10 C11 1.1(4)
O2 C10 C11 C12 179.4(3)
C9 C10 C11 C12 -1.5(5)
C10 C11 C12 C13 0.8(5)
C11 C12 C13 C8 0.3(5)
C9 C8 C13 C12 -0.7(4)
C7 C8 C13 C12 -179.7(3)

loop_
_cod_related_entry_id
_cod_related_entry_database
_cod_related_entry_code
1 ChemSpider 30654887
